data_4120615
loop_
_publ_author_name
'Palasyuk, Andriy'
'Grin, Yuri'
'Miller, Gordon J.'

_publ_section_title
;
 Turning Gold into &quot;Diamond&quot;: A Family of Hexagonal Diamond-Type
 Au-Frameworks Interconnected by Triangular Clusters in the Sr-Al-Au
 System.
;
_journal_issue 8
_journal_name_full 'Journal of the American Chemical Society'
_journal_page_first 3108
_journal_paper_doi 10.1021/ja411150e
_journal_volume 136
_journal_year 2014
_chemical_formula_sum 'Al7.62 Au13.38 Sr3'
_chemical_formula_weight 3103.86
_chemical_name_systematic
; 
 ? 
;
_space_group_IT_number 189
_symmetry_cell_setting hexagonal
_symmetry_space_group_name_Hall 'P -6 -2'
_symmetry_space_group_name_H-M 'P -6 2 m'
_atom_sites_solution_hydrogens none
_atom_sites_solution_primary direct
_atom_sites_solution_secondary difmap
_audit_creation_method SHELXL-97
_cell_angle_alpha 90.00
_cell_angle_beta 90.00
_cell_angle_gamma 120.00
_cell_formula_units_Z 1
_cell_length_a 8.6644(13)
_cell_length_b 8.6644(13)
_cell_length_c 7.1068(14)
_cell_measurement_reflns_used 2939
_cell_measurement_temperature 298(2)
_cell_measurement_theta_max 28.07
_cell_measurement_theta_min 2.71
_cell_volume 462.04(13)
_computing_cell_refinement 'Bruker SMART'
_computing_data_collection 'Bruker SMART'
_computing_data_reduction 'Bruker SAINT'
_computing_molecular_graphics 'Bruker SHELXTL'
_computing_publication_material 'Bruker SHELXTL'
_computing_structure_refinement 'SHELXL-97 (Sheldrick, 1997)'
_computing_structure_solution 'SHELXS-97 (Sheldrick, 1990)'
_diffrn_ambient_temperature 298(2)
_diffrn_measured_fraction_theta_full 1.000
_diffrn_measured_fraction_theta_max 1.000
_diffrn_measurement_device_type 'CCD area detector'
_diffrn_measurement_method 'phi and omega scans'
_diffrn_radiation_monochromator graphite
_diffrn_radiation_source 'fine-focus sealed tube'
_diffrn_radiation_type MoK\a
_diffrn_radiation_wavelength 0.71073
_diffrn_reflns_av_R_equivalents 0.0668
_diffrn_reflns_av_sigmaI/netI 0.0316
_diffrn_reflns_limit_h_max 11
_diffrn_reflns_limit_h_min -11
_diffrn_reflns_limit_k_max 11
_diffrn_reflns_limit_k_min -11
_diffrn_reflns_limit_l_max 9
_diffrn_reflns_limit_l_min -9
_diffrn_reflns_number 2939
_diffrn_reflns_theta_full 28.07
_diffrn_reflns_theta_max 28.07
_diffrn_reflns_theta_min 2.71
_exptl_absorpt_coefficient_mu 114.646
_exptl_absorpt_correction_T_max 0.4421
_exptl_absorpt_correction_T_min 0.1356
_exptl_absorpt_correction_type empirical
_exptl_crystal_colour silver
_exptl_crystal_density_diffrn 11.155
_exptl_crystal_density_meas ?
_exptl_crystal_density_method 'not measured'
_exptl_crystal_description irregular
_exptl_crystal_F_000 1270
_exptl_crystal_size_max 0.11
_exptl_crystal_size_mid 0.07
_exptl_crystal_size_min 0.06
_refine_diff_density_max 1.186
_refine_diff_density_min -1.830
_refine_diff_density_rms 0.313
_refine_ls_abs_structure_details 'Flack H D (1983), Acta Cryst. A39, 876-881'
_refine_ls_abs_structure_Flack 0.00(2)
_refine_ls_extinction_coef 0.00234(18)
_refine_ls_extinction_expression Fc^*^=kFc[1+0.001xFc^2^\l^3^/sin(2\q)]^-1/4^
_refine_ls_extinction_method SHELXL
_refine_ls_goodness_of_fit_ref 1.085
_refine_ls_hydrogen_treatment none
_refine_ls_matrix_type full
_refine_ls_number_parameters 29
_refine_ls_number_reflns 277
_refine_ls_number_restraints 0
_refine_ls_restrained_S_all 1.085
_refine_ls_R_factor_all 0.0206
_refine_ls_R_factor_gt 0.0194
_refine_ls_shift/su_max 0.000
_refine_ls_shift/su_mean 0.000
_refine_ls_structure_factor_coef Fsqd
_refine_ls_weighting_details 'calc w=1/[\s^2^(Fo^2^)+(0.0197P)^2^+0.0000P] where P=(Fo^2^+2Fc^2^)/3'
_refine_ls_weighting_scheme calc
_refine_ls_wR_factor_gt 0.0430
_refine_ls_wR_factor_ref 0.0433
_reflns_number_gt 263
_reflns_number_total 277
_reflns_threshold_expression >2sigma(I)
_cod_data_source_file ja411150e_si_002.cif
_cod_data_source_block Sr3Au13.38(2)Al7.62
_cod_depositor_comments
;
The following automatic conversions were performed:

'_exptl_crystal_density_meas' value 'not measured' was changed to '?'
- the value is perceived as not measured.

Automatic conversion script
Id: cif_fix_values 3008 2015-01-20 13:52:24Z robertas 
;
_cod_original_sg_symbol_H-M P-62m
_cod_database_code 4120615

loop_
_symmetry_equiv_pos_as_xyz
'x, y, z'
'-y, x-y, z'
'-x+y, -x, z'
'x, y, -z'
'-y, x-y, -z'
'-x+y, -x, -z'
'y, x, -z'
'x-y, -y, -z'
'-x, -x+y, -z'
'y, x, z'
'x-y, -y, z'
'-x, -x+y, z'

loop_
_atom_site_label
_atom_site_type_symbol
_atom_site_fract_x
_atom_site_fract_y
_atom_site_fract_z
_atom_site_U_iso_or_equiv
_atom_site_adp_type
_atom_site_occupancy
_atom_site_symmetry_multiplicity
_atom_site_calc_flag
_atom_site_refinement_flags
Sr1 Sr 0.0000 0.0000 0.0000 0.0099(9) Uani 1 12 d S
Sr2 Sr 0.3333 0.6667 0.5000 0.0090(7) Uani 1 6 d S
Au1 Au 0.70902(9) 0.0000 0.29950(9) 0.0089(3) Uani 1 2 d S
Au2 Au 0.37057(9) 0.0000 0.20781(7) 0.0103(3) Uani 1 2 d S
Au3 Au 0.3078(3) 0.4921(3) 0.0000 0.0123(8) Uani 0.230(3) 2 d SP
Al3 Al 0.3078(3) 0.4921(3) 0.0000 0.0123(8) Uani 0.770(3) 2 d SP
Al Al 0.1986(8) 0.0000 0.5000 0.0063(16) Uani 1 4 d S

loop_
_atom_site_aniso_label
_atom_site_aniso_U_11
_atom_site_aniso_U_22
_atom_site_aniso_U_33
_atom_site_aniso_U_23
_atom_site_aniso_U_13
_atom_site_aniso_U_12
Sr1 0.0074(13) 0.0074(13) 0.015(2) 0.000 0.000 0.0037(7)
Sr2 0.0059(9) 0.0059(9) 0.0153(15) 0.000 0.000 0.0029(5)
Au1 0.0070(4) 0.0075(5) 0.0123(5) 0.000 -0.0009(2) 0.0038(3)
Au2 0.0088(4) 0.0108(5) 0.0121(5) 0.000 0.0012(2) 0.0054(3)
Au3 0.0065(12) 0.0142(13) 0.0180(13) 0.000 0.000 0.0066(10)
Al3 0.0065(12) 0.0142(13) 0.0180(13) 0.000 0.000 0.0066(10)
Al 0.006(3) 0.001(4) 0.011(4) 0.000 0.000 0.0001(18)

loop_
_atom_type_symbol
_atom_type_description
_atom_type_scat_dispersion_real
_atom_type_scat_dispersion_imag
_atom_type_scat_source
Al Al 0.0645 0.0514 'International Tables Vol C Tables 4.2.6.8 and 6.1.1.4'
Sr Sr -1.5307 3.2498 'International Tables Vol C Tables 4.2.6.8 and 6.1.1.4'
Au Au -2.0133 8.8022 'International Tables Vol C Tables 4.2.6.8 and 6.1.1.4'

loop_
_geom_angle_atom_site_label_1
_geom_angle_atom_site_label_2
_geom_angle_atom_site_label_3
_geom_angle
_geom_angle_site_symmetry_1
_geom_angle_site_symmetry_3
Au1 Sr1 Au1 135.078(10) 3_665 4_455
Au1 Sr1 Au1 135.078(10) 3_665 5_545
Au1 Sr1 Au1 82.86(2) 4_455 5_545
Au1 Sr1 Au1 80.35(3) 3_665 6_665
Au1 Sr1 Au1 82.86(2) 4_455 6_665
Au1 Sr1 Au1 82.86(2) 5_545 6_665
Au1 Sr1 Au1 82.86(2) 3_665 1_455
Au1 Sr1 Au1 80.35(3) 4_455 1_455
Au1 Sr1 Au1 135.078(10) 5_545 1_455
Au1 Sr1 Au1 135.078(10) 6_665 1_455
Au1 Sr1 Au1 82.86(2) 3_665 2_545
Au1 Sr1 Au1 135.078(10) 4_455 2_545
Au1 Sr1 Au1 80.35(3) 5_545 2_545
Au1 Sr1 Au1 135.078(10) 6_665 2_545
Au1 Sr1 Au1 82.86(2) 1_455 2_545
Au1 Sr1 Au2 164.528(16) 3_665 6
Au1 Sr1 Au2 51.927(6) 4_455 6
Au1 Sr1 Au2 51.927(6) 5_545 6
Au1 Sr1 Au2 115.13(2) 6_665 6
Au1 Sr1 Au2 85.554(14) 1_455 6
Au1 Sr1 Au2 85.554(14) 2_545 6
Au1 Sr1 Au2 51.927(6) 3_665 2
Au1 Sr1 Au2 85.554(14) 4_455 2
Au1 Sr1 Au2 164.528(16) 5_545 2
Au1 Sr1 Au2 85.554(14) 6_665 2
Au1 Sr1 Au2 51.927(6) 1_455 2
Au1 Sr1 Au2 115.13(2) 2_545 2
Au2 Sr1 Au2 125.967(5) 6 2
Au1 Sr1 Au2 51.927(6) 3_665 .
Au1 Sr1 Au2 164.528(16) 4_455 .
Au1 Sr1 Au2 85.554(14) 5_545 .
Au1 Sr1 Au2 85.554(14) 6_665 .
Au1 Sr1 Au2 115.13(2) 1_455 .
Au1 Sr1 Au2 51.927(6) 2_545 .
Au2 Sr1 Au2 125.967(5) 6 .
Au2 Sr1 Au2 103.772(13) 2 .
Au1 Sr1 Au2 115.13(2) 3_665 3
Au1 Sr1 Au2 85.554(14) 4_455 3
Au1 Sr1 Au2 85.554(14) 5_545 3
Au1 Sr1 Au2 164.528(16) 6_665 3
Au1 Sr1 Au2 51.927(6) 1_455 3
Au1 Sr1 Au2 51.927(6) 2_545 3
Au2 Sr1 Au2 49.40(2) 6 3
Au2 Sr1 Au2 103.772(13) 2 3
Au2 Sr1 Au2 103.772(13) . 3
Au1 Sr1 Au2 85.554(14) 3_665 4
Au1 Sr1 Au2 115.13(2) 4_455 4
Au1 Sr1 Au2 51.927(6) 5_545 4
Au1 Sr1 Au2 51.927(6) 6_665 4
Au1 Sr1 Au2 164.528(16) 1_455 4
Au1 Sr1 Au2 85.554(14) 2_545 4
Au2 Sr1 Au2 103.772(13) 6 4
Au2 Sr1 Au2 125.967(5) 2 4
Au2 Sr1 Au2 49.40(2) . 4
Au2 Sr1 Au2 125.967(5) 3 4
Au1 Sr1 Au2 85.554(14) 3_665 5
Au1 Sr1 Au2 51.927(6) 4_455 5
Au1 Sr1 Au2 115.13(2) 5_545 5
Au1 Sr1 Au2 51.927(6) 6_665 5
Au1 Sr1 Au2 85.554(14) 1_455 5
Au1 Sr1 Au2 164.528(16) 2_545 5
Au2 Sr1 Au2 103.772(13) 6 5
Au2 Sr1 Au2 49.40(2) 2 5
Au2 Sr1 Au2 125.967(5) . 5
Au2 Sr1 Au2 125.967(5) 3 5
Au2 Sr1 Au2 103.772(13) 4 5
Au1 Sr2 Au1 49.54(2) 2 5_556
Au1 Sr2 Au1 125.999(6) 2 4_566
Au1 Sr2 Au1 103.691(14) 5_556 4_566
Au1 Sr2 Au1 103.691(14) 2 1_565
Au1 Sr2 Au1 125.999(6) 5_556 1_565
Au1 Sr2 Au1 49.54(2) 4_566 1_565
Au1 Sr2 Au1 103.691(14) 2 3_665
Au1 Sr2 Au1 125.999(6) 5_556 3_665
Au1 Sr2 Au1 125.999(6) 4_566 3_665
Au1 Sr2 Au1 103.691(14) 1_565 3_665
Au1 Sr2 Au1 125.999(6) 2 6_666
Au1 Sr2 Au1 103.691(14) 5_556 6_666
Au1 Sr2 Au1 103.691(14) 4_566 6_666
Au1 Sr2 Au1 125.999(6) 1_565 6_666
Au1 Sr2 Au1 49.54(2) 3_665 6_666
Au1 Sr2 Au2 83.714(19) 2 4_566
Au1 Sr2 Au2 52.012(13) 5_556 4_566
Au1 Sr2 Au2 52.102(16) 4_566 4_566
Au1 Sr2 Au2 83.785(14) 1_565 4_566
Au1 Sr2 Au2 167.624(13) 3_665 4_566
Au1 Sr2 Au2 118.084(18) 6_666 4_566
Au1 Sr2 Au2 52.102(16) 2 2
Au1 Sr2 Au2 83.785(14) 5_556 2
Au1 Sr2 Au2 167.624(13) 4_566 2
Au1 Sr2 Au2 118.084(18) 1_565 2
Au1 Sr2 Au2 52.012(13) 3_665 2
Au1 Sr2 Au2 83.714(19) 6_666 2
Au2 Sr2 Au2 133.025(7) 4_566 2
Au1 Sr2 Au2 52.012(13) 2 1_565
Au1 Sr2 Au2 83.714(19) 5_556 1_565
Au1 Sr2 Au2 83.785(14) 4_566 1_565
Au1 Sr2 Au2 52.102(16) 1_565 1_565
Au1 Sr2 Au2 118.084(18) 3_665 1_565
Au1 Sr2 Au2 167.624(13) 6_666 1_565
Au2 Sr2 Au2 74.29(2) 4_566 1_565
Au2 Sr2 Au2 87.309(15) 2 1_565
Au1 Sr2 Au2 83.785(14) 2 5_556
Au1 Sr2 Au2 52.102(16) 5_556 5_556
Au1 Sr2 Au2 118.084(18) 4_566 5_556
Au1 Sr2 Au2 167.624(13) 1_565 5_556
Au1 Sr2 Au2 83.714(19) 3_665 5_556
Au1 Sr2 Au2 52.012(13) 6_666 5_556
Au2 Sr2 Au2 87.309(15) 4_566 5_556
Au2 Sr2 Au2 74.29(2) 2 5_556
Au2 Sr2 Au2 133.025(7) 1_565 5_556
Au1 Sr2 Au2 167.624(13) 2 6_666
Au1 Sr2 Au2 118.084(18) 5_556 6_666
Au1 Sr2 Au2 52.012(13) 4_566 6_666
Au1 Sr2 Au2 83.714(19) 1_565 6_666
Au1 Sr2 Au2 83.785(14) 3_665 6_666
Au1 Sr2 Au2 52.102(16) 6_666 6_666
Au2 Sr2 Au2 87.309(15) 4_566 6_666
Au2 Sr2 Au2 133.025(7) 2 6_666
Au2 Sr2 Au2 133.025(7) 1_565 6_666
Au2 Sr2 Au2 87.309(15) 5_556 6_666
Au1 Sr2 Au2 118.084(18) 2 3_665
Au1 Sr2 Au2 167.624(13) 5_556 3_665
Au1 Sr2 Au2 83.714(19) 4_566 3_665
Au1 Sr2 Au2 52.012(13) 1_565 3_665
Au1 Sr2 Au2 52.102(16) 3_665 3_665
Au1 Sr2 Au2 83.785(14) 6_666 3_665
Au2 Sr2 Au2 133.025(7) 4_566 3_665
Au2 Sr2 Au2 87.309(15) 2 3_665
Au2 Sr2 Au2 87.309(15) 1_565 3_665
Au2 Sr2 Au2 133.025(7) 5_556 3_665
Au2 Sr2 Au2 74.29(2) 6_666 3_665
Al Au1 Al 68.5(3) 2_655 3_655
Al Au1 Al3 158.30(8) 2_655 2_655
Al Au1 Al3 110.76(12) 3_655 2_655
Al Au1 Au3 158.30(8) 2_655 2_655
Al Au1 Au3 110.76(12) 3_655 2_655
Al3 Au1 Au3 0.00(12) 2_655 2_655
Al Au1 Al3 110.76(12) 2_655 9_655
Al Au1 Al3 158.30(8) 3_655 9_655
Al3 Au1 Al3 61.40(9) 2_655 9_655
Au3 Au1 Al3 61.40(9) 2_655 9_655
Al Au1 Au3 110.76(12) 2_655 9_655
Al Au1 Au3 158.30(8) 3_655 9_655
Al3 Au1 Au3 61.40(9) 2_655 9_655
Au3 Au1 Au3 61.40(9) 2_655 9_655
Al3 Au1 Au3 0.00(11) 9_655 9_655
Al Au1 Au1 57.44(2) 2_655 4_556
Al Au1 Au1 57.44(2) 3_655 4_556
Al3 Au1 Au1 141.81(5) 2_655 4_556
Au3 Au1 Au1 141.81(5) 2_655 4_556
Al3 Au1 Au1 141.81(5) 9_655 4_556
Au3 Au1 Au1 141.81(5) 9_655 4_556
Al Au1 Au2 116.57(15) 2_655 3_655
Al Au1 Au2 53.38(10) 3_655 3_655
Al3 Au1 Au2 57.48(5) 2_655 3_655
Au3 Au1 Au2 57.48(5) 2_655 3_655
Al3 Au1 Au2 114.14(5) 9_655 3_655
Au3 Au1 Au2 114.14(5) 9_655 3_655
Au1 Au1 Au2 102.548(16) 4_556 3_655
Al Au1 Au2 53.38(10) 2_655 2_655
Al Au1 Au2 116.57(15) 3_655 2_655
Al3 Au1 Au2 114.14(5) 2_655 2_655
Au3 Au1 Au2 114.14(5) 2_655 2_655
Al3 Au1 Au2 57.48(5) 9_655 2_655
Au3 Au1 Au2 57.48(5) 9_655 2_655
Au1 Au1 Au2 102.548(16) 4_556 2_655
Au2 Au1 Au2 135.98(4) 3_655 2_655
Al Au1 Au2 136.81(14) 2_655 .
Al Au1 Au2 136.81(14) 3_655 .
Al3 Au1 Au2 59.28(5) 2_655 .
Au3 Au1 Au2 59.28(5) 2_655 .
Al3 Au1 Au2 59.28(5) 9_655 .
Au3 Au1 Au2 59.28(5) 9_655 .
Au1 Au1 Au2 102.528(16) 4_556 .
Au2 Au1 Au2 104.53(2) 3_655 .
Au2 Au1 Au2 104.53(2) 2_655 .
Al Au1 Sr1 82.41(7) 2_655 1_655
Al Au1 Sr1 82.41(7) 3_655 1_655
Al3 Au1 Sr1 76.08(5) 2_655 1_655
Au3 Au1 Sr1 76.08(5) 2_655 1_655
Al3 Au1 Sr1 76.08(5) 9_655 1_655
Au3 Au1 Sr1 76.08(5) 9_655 1_655
Au1 Au1 Sr1 130.173(15) 4_556 1_655
Au2 Au1 Sr1 68.070(18) 3_655 1_655
Au2 Au1 Sr1 68.071(18) 2_655 1_655
Au2 Au1 Sr1 127.30(3) . 1_655
Al Au1 Sr2 72.22(14) 2_655 7_556
Al Au1 Sr2 121.50(6) 3_655 7_556
Al3 Au1 Sr2 121.27(5) 2_655 7_556
Au3 Au1 Sr2 121.27(5) 2_655 7_556
Al3 Au1 Sr2 76.60(5) 9_655 7_556
Au3 Au1 Sr2 76.60(5) 9_655 7_556
Au1 Au1 Sr2 65.230(12) 4_556 7_556
Au2 Au1 Sr2 159.31(2) 3_655 7_556
Au2 Au1 Sr2 64.645(13) 2_655 7_556
Au2 Au1 Sr2 64.599(15) . 7_556
Sr1 Au1 Sr2 132.623(9) 1_655 7_556
Al Au2 Al3 112.09(7) . 3
Al Au2 Au3 112.09(7) . 3
Al3 Au2 Au3 0.00(8) 3 3
Al Au2 Al3 112.09(7) . 7
Al3 Au2 Al3 113.89(6) 3 7
Au3 Au2 Al3 113.89(6) 3 7
Al Au2 Au3 112.09(7) . 7
Al3 Au2 Au3 113.89(6) 3 7
Au3 Au2 Au3 113.89(6) 3 7
Al3 Au2 Au3 0.00(11) 7 7
Al Au2 Al3 146.27(7) . 9_655
Al3 Au2 Al3 101.59(2) 3 9_655
Au3 Au2 Al3 101.59(2) 3 9_655
Al3 Au2 Al3 51.97(10) 7 9_655
Au3 Au2 Al3 51.97(10) 7 9_655
Al Au2 Al3 146.27(7) . 2_655
Al3 Au2 Al3 51.97(10) 3 2_655
Au3 Au2 Al3 51.97(10) 3 2_655
Al3 Au2 Al3 101.59(2) 7 2_655
Au3 Au2 Al3 101.59(2) 7 2_655
Al3 Au2 Al3 58.34(10) 9_655 2_655
Al Au2 Au3 146.27(7) . 9_655
Al3 Au2 Au3 101.59(2) 3 9_655
Au3 Au2 Au3 101.59(2) 3 9_655
Al3 Au2 Au3 51.97(10) 7 9_655
Au3 Au2 Au3 51.97(10) 7 9_655
Al3 Au2 Au3 0.00(16) 9_655 9_655
Al3 Au2 Au3 58.34(10) 2_655 9_655
Al Au2 Au3 146.27(7) . 2_655
Al3 Au2 Au3 51.97(10) 3 2_655
Au3 Au2 Au3 51.97(10) 3 2_655
Al3 Au2 Au3 101.59(2) 7 2_655
Au3 Au2 Au3 101.59(2) 7 2_655
Al3 Au2 Au3 58.34(10) 9_655 2_655
Al3 Au2 Au3 0.00(7) 2_655 2_655
Au3 Au2 Au3 58.34(10) 9_655 2_655
Al Au2 Au2 144.34(13) . 4
Al3 Au2 Au2 57.60(3) 3 4
Au3 Au2 Au2 57.60(3) 3 4
Al3 Au2 Au2 57.60(3) 7 4
Au3 Au2 Au2 57.60(3) 7 4
Al3 Au2 Au2 58.62(3) 9_655 4
Al3 Au2 Au2 58.62(3) 2_655 4
Au3 Au2 Au2 58.62(3) 9_655 4
Au3 Au2 Au2 58.62(3) 2_655 4
Al Au2 Au1 56.25(6) . 2_545
Al3 Au2 Au1 55.95(5) 3 2_545
Au3 Au2 Au1 55.95(5) 3 2_545
Al3 Au2 Au1 131.33(6) 7 2_545
Au3 Au2 Au1 131.33(6) 7 2_545
Al3 Au2 Au1 157.48(4) 9_655 2_545
Al3 Au2 Au1 102.36(5) 2_655 2_545
Au3 Au2 Au1 157.48(4) 9_655 2_545
Au3 Au2 Au1 102.36(5) 2_655 2_545
Au2 Au2 Au1 102.548(16) 4 2_545
Al Au2 Au1 56.25(6) . 3_665
Al3 Au2 Au1 131.33(6) 3 3_665
Au3 Au2 Au1 131.33(6) 3 3_665
Al3 Au2 Au1 55.95(5) 7 3_665
Au3 Au2 Au1 55.95(5) 7 3_665
Al3 Au2 Au1 102.36(5) 9_655 3_665
Al3 Au2 Au1 157.48(4) 2_655 3_665
Au3 Au2 Au1 102.36(5) 9_655 3_665
Au3 Au2 Au1 157.48(4) 2_655 3_665
Au2 Au2 Au1 102.548(16) 4 3_665
Au1 Au2 Au1 93.44(4) 2_545 3_665
Al3 Au3 Au3 0.00(8) 2_665 2_665
Al3 Au3 Al3 60.0 2_665 3_565
Au3 Au3 Al3 60.0 2_665 3_565
Al3 Au3 Au3 60.0 2_665 3_565
Au3 Au3 Au3 60.0 2_665 3_565
Al3 Au3 Au3 0.00(8) 3_565 3_565
Al3 Au3 Au1 121.06(7) 2_665 6_665
Au3 Au3 Au1 121.06(7) 2_665 6_665
Al3 Au3 Au1 123.57(7) 3_565 6_665
Au3 Au3 Au1 123.57(7) 3_565 6_665
Al3 Au3 Au1 121.06(7) 2_665 3_665
Au3 Au3 Au1 121.06(7) 2_665 3_665
Al3 Au3 Au1 123.57(7) 3_565 3_665
Au3 Au3 Au1 123.57(7) 3_565 3_665
Au1 Au3 Au1 103.62(10) 6_665 3_665
Al3 Au3 Au2 115.65(8) 2_665 5
Au3 Au3 Au2 115.65(8) 2_665 5
Al3 Au3 Au2 65.71(10) 3_565 5
Au3 Au3 Au2 65.71(10) 3_565 5
Au1 Au3 Au2 66.58(4) 6_665 5
Au1 Au3 Au2 116.41(8) 3_665 5
Al3 Au3 Au2 115.65(8) 2_665 2
Au3 Au3 Au2 115.65(8) 2_665 2
Al3 Au3 Au2 65.71(10) 3_565 2
Au3 Au3 Au2 65.71(10) 3_565 2
Au1 Au3 Au2 116.41(8) 6_665 2
Au1 Au3 Au2 66.58(4) 3_665 2
Au2 Au3 Au2 64.81(5) 5 2
Al3 Au3 Al3 112.23(9) 2_665 7
Au3 Au3 Al3 112.23(9) 2_665 7
Al3 Au3 Al3 172.23(9) 3_565 7
Au3 Au3 Al3 172.23(9) 3_565 7
Au1 Au3 Al3 59.30(4) 6_665 7
Au1 Au3 Al3 59.30(4) 3_665 7
Au2 Au3 Al3 120.48(5) 5 7
Au2 Au3 Al3 120.48(5) 2 7
Al3 Au3 Au3 112.23(9) 2_665 7
Au3 Au3 Au3 112.23(9) 2_665 7
Al3 Au3 Au3 172.23(9) 3_565 7
Au3 Au3 Au3 172.23(9) 3_565 7
Au1 Au3 Au3 59.30(4) 6_665 7
Au1 Au3 Au3 59.30(4) 3_665 7
Au2 Au3 Au3 120.48(5) 5 7
Au2 Au3 Au3 120.48(5) 2 7
Al3 Au3 Au3 0.00(5) 7 7
Al3 Au3 Au2 62.33(9) 2_665 3_665
Au3 Au3 Au2 62.33(9) 2_665 3_665
Al3 Au3 Au2 112.84(8) 3_565 3_665
Au3 Au3 Au2 112.84(8) 3_565 3_665
Au1 Au3 Au2 113.88(8) 6_665 3_665
Au1 Au3 Au2 65.56(3) 3_665 3_665
Au2 Au3 Au2 177.93(10) 5 3_665
Au2 Au3 Au2 116.19(2) 2 3_665
Al3 Au3 Au2 60.83(5) 7 3_665
Au3 Au3 Au2 60.83(5) 7 3_665
Al3 Au3 Au2 62.33(9) 2_665 6_665
Au3 Au3 Au2 62.33(9) 2_665 6_665
Al3 Au3 Au2 112.84(8) 3_565 6_665
Au3 Au3 Au2 112.84(8) 3_565 6_665
Au1 Au3 Au2 65.56(3) 6_665 6_665
Au1 Au3 Au2 113.88(8) 3_665 6_665
Au2 Au3 Au2 116.19(2) 5 6_665
Au2 Au3 Au2 177.93(10) 2 6_665
Al3 Au3 Au2 60.83(5) 7 6_665
Au3 Au3 Au2 60.83(5) 7 6_665
Au2 Au3 Au2 62.76(5) 3_665 6_665
Au2 Al Au2 108.7(3) 4_556 .
Au2 Al Au1 122.59(12) 4_556 2_545
Au2 Al Au1 70.37(4) . 2_545
Au2 Al Au1 70.37(4) 4_556 6_666
Au2 Al Au1 122.59(12) . 6_666
Au1 Al Au1 160.0(3) 2_545 6_666
Au2 Al Au1 70.37(4) 4_556 5_546
Au2 Al Au1 122.59(12) . 5_546
Au1 Al Au1 65.12(4) 2_545 5_546
Au1 Al Au1 111.11(9) 6_666 5_546
Au2 Al Au1 122.59(12) 4_556 3_665
Au2 Al Au1 70.37(4) . 3_665
Au1 Al Au1 111.11(9) 2_545 3_665
Au1 Al Au1 65.12(4) 6_666 3_665
Au1 Al Au1 160.0(3) 5_546 3_665
Au2 Al Al 120.32(11) 4_556 3
Au2 Al Al 120.32(11) . 3
Au1 Al Al 55.74(14) 2_545 3
Au1 Al Al 105.18(15) 6_666 3
Au1 Al Al 55.74(14) 5_546 3
Au1 Al Al 105.18(15) 3_665 3
Au2 Al Al 120.32(11) 4_556 2
Au2 Al Al 120.32(11) . 2
Au1 Al Al 105.18(15) 2_545 2
Au1 Al Al 55.74(14) 6_666 2
Au1 Al Al 105.18(15) 5_546 2
Au1 Al Al 55.74(14) 3_665 2
Al Al Al 60.0 3 2
Au2 Al Sr2 65.10(12) 4_556 1_545
Au2 Al Sr2 65.10(12) . 1_545
Au1 Al Sr2 63.58(8) 2_545 1_545
Au1 Al Sr2 134.11(18) 6_666 1_545
Au1 Al Sr2 63.58(8) 5_546 1_545
Au1 Al Sr2 134.11(18) 3_665 1_545
Al Al Sr2 106.23(8) 3 1_545
Al Al Sr2 166.23(8) 2 1_545
Au2 Al Sr2 65.10(12) 4_556 7_556
Au2 Al Sr2 65.10(12) . 7_556
Au1 Al Sr2 134.11(18) 2_545 7_556
Au1 Al Sr2 63.58(8) 6_666 7_556
Au1 Al Sr2 134.11(18) 5_546 7_556
Au1 Al Sr2 63.58(8) 3_665 7_556
Al Al Sr2 166.23(8) 3 7_556
Al Al Sr2 106.23(8) 2 7_556
Sr2 Al Sr2 87.53(15) 1_545 7_556

loop_
_geom_bond_atom_site_label_1
_geom_bond_atom_site_label_2
_geom_bond_distance
_geom_bond_site_symmetry_2
Sr1 Au1 3.2995(8) 3_665
Sr1 Au1 3.2995(8) 4_455
Sr1 Au1 3.2995(8) 5_545
Sr1 Au1 3.2995(8) 6_665
Sr1 Au1 3.2995(8) 1_455
Sr1 Au1 3.2995(8) 2_545
Sr1 Au2 3.5342(8) 6
Sr1 Au2 3.5342(8) 2
Sr1 Au2 3.5342(8) .
Sr1 Au2 3.5342(8) 3
Sr1 Au2 3.5342(8) 4
Sr1 Au2 3.5342(8) 5
Sr2 Au1 3.4009(6) 2
Sr2 Au1 3.4009(6) 5_556
Sr2 Au1 3.4009(6) 4_566
Sr2 Au1 3.4009(6) 1_565
Sr2 Au1 3.4009(6) 3_665
Sr2 Au1 3.4009(6) 6_666
Sr2 Au2 3.4388(6) 4_566
Sr2 Au2 3.4388(6) 2
Sr2 Au2 3.4388(6) 1_565
Sr2 Au2 3.4388(6) 5_556
Sr2 Au2 3.4388(6) 6_666
Sr2 Au2 3.4388(6) 3_665
Au1 Al 2.648(6) 2_655
Au1 Al 2.648(6) 3_655
Au1 Al3 2.7080(18) 2_655
Au1 Au3 2.7080(18) 2_655
Au1 Al3 2.7080(18) 9_655
Au1 Au3 2.7080(18) 9_655
Au1 Au1 2.8498(14) 4_556
Au1 Au2 2.9992(7) 3_655
Au1 Au2 2.9992(7) 2_655
Au1 Au2 3.0040(11) .
Au1 Sr1 3.2995(8) 1_655
Au1 Sr2 3.4009(6) 7_556
Au2 Al 2.556(4) .
Au2 Al3 2.7560(18) 3
Au2 Au3 2.7560(18) 3
Au2 Al3 2.7560(18) 7
Au2 Au3 2.7560(18) 7
Au2 Al3 2.836(2) 9_655
Au2 Al3 2.836(2) 2_655
Au2 Au3 2.836(2) 9_655
Au2 Au3 2.836(2) 2_655
Au2 Au2 2.9538(12) 4
Au2 Au1 2.9992(7) 2_545
Au2 Au1 2.9992(7) 3_665
Au3 Al3 2.451(5) 2_665
Au3 Au3 2.451(5) 2_665
Au3 Al3 2.451(5) 3_565
Au3 Au3 2.451(5) 3_565
Au3 Au1 2.7080(18) 6_665
Au3 Au1 2.7080(18) 3_665
Au3 Au2 2.7560(18) 5
Au3 Au2 2.7560(18) 2
Au3 Al3 2.765(5) 7
Au3 Au3 2.765(5) 7
Au3 Au2 2.836(2) 3_665
Au3 Au2 2.836(2) 6_665
Al Au2 2.556(4) 4_556
Al Au1 2.648(6) 2_545
Al Au1 2.648(6) 6_666
Al Au1 2.648(6) 5_546
Al Au1 2.648(6) 3_665
Al Al 2.981(12) 3
Al Al 2.981(12) 2
Al Sr2 3.616(5) 1_545
Al Sr2 3.616(5) 7_556
